data_4100572
_journal_name_full 'Journal of the American Chemical Society'
_journal_year 2005
_chemical_formula_sum 'C166 H138 Cd17 N2 S30'
_chemical_formula_weight 5033.38
_chemical_name_common COV-3CdS-BPy
_space_group_IT_number 15
_symmetry_cell_setting monoclinic
_symmetry_space_group_name_Hall '-C 2yc'
_symmetry_space_group_name_H-M 'C 1 2/c 1'
_cell_angle_alpha 90.00
_cell_angle_beta 101.9450(10)
_cell_angle_gamma 90.00
_cell_formula_units_Z 12
_cell_length_a 30.0750(5)
_cell_length_b 58.6144(10)
_cell_length_c 31.8999(5)
_cell_measurement_temperature 90(2)
_cell_volume 55016.4(16)
_diffrn_ambient_temperature 90(2)
_exptl_crystal_density_diffrn 1.823
_cod_depositor_comments
;
The following automatic conversions were performed:
'_symmetry_cell_setting' value 'Monoclinic' changed to 'monoclinic'
according to '/home/saulius/struct/CIF-dictionaries/cif_core.dic'
dictionary named 'cif_core.dic' version 2.4.1 from 2010-06-29.

Automatic conversion script
Id: cif_fix_enum 1527 2010-12-29 10:47:43Z saulius 
;
_cod_original_sg_symbol_H-M 'C 2/c'
_cod_database_code 4100572

loop_
_symmetry_equiv_pos_as_xyz
'x, y, z'
'-x, y, -z+1/2'
'x+1/2, y+1/2, z'
'-x+1/2, y+1/2, -z+1/2'
'-x, -y, -z'
'x, -y, z-1/2'
'-x+1/2, -y+1/2, -z'
'x+1/2, -y+1/2, z-1/2'

loop_
_atom_site_label
_atom_site_type_symbol
_atom_site_fract_x
_atom_site_fract_y
_atom_site_fract_z
_atom_site_U_iso_or_equiv
_atom_site_adp_type
_atom_site_occupancy
_atom_site_symmetry_multiplicity
_atom_site_calc_flag
_atom_site_refinement_flags
_atom_site_disorder_assembly
_atom_site_disorder_group
C11 C 0.4529(6) 0.2074(3) 0.0654(9) 0.062(7) Uani 1 1 d G . .
C12 C 0.4578(7) 0.2270(6) 0.0905(5) 0.093(10) Uani 1 1 d G . .
C13 C 0.4739(8) 0.2470(4) 0.0755(10) 0.151(15) Uani 1 1 d G . .
C14 C 0.4851(7) 0.2474(4) 0.0354(11) 0.150(15) Uani 1 1 d G . .
C15 C 0.4803(7) 0.2278(6) 0.0103(6) 0.148(14) Uani 1 1 d G . .
C16 C 0.4642(7) 0.2078(4) 0.0253(8) 0.106(11) Uani 1 1 d G . .
C21 C 0.3968(9) 0.2367(3) 0.1800(7) 0.064(7) Uani 1 1 d G . .
C22 C 0.3717(5) 0.2523(5) 0.1519(6) 0.093(9) Uani 1 1 d G . .
C23 C 0.3896(9) 0.2737(4) 0.1466(6) 0.111(11) Uani 1 1 d G . .
C24 C 0.4326(10) 0.2795(3) 0.1694(8) 0.111(11) Uani 1 1 d G . .
C25 C 0.4577(5) 0.2639(5) 0.1976(7) 0.115(11) Uani 1 1 d G . .
C26 C 0.4398(8) 0.2425(4) 0.2029(5) 0.074(8) Uani 1 1 d G . .
C31 C 0.4360(6) 0.2199(3) 0.3261(8) 0.046(6) Uani 1 1 d G . .
C32 C 0.4071(9) 0.2359(5) 0.3024(5) 0.160(15) Uani 1 1 d G . .
C33 C 0.3820(7) 0.2505(3) 0.3229(11) 0.164(16) Uani 1 1 d G . .
C34 C 0.3858(8) 0.2490(4) 0.3670(11) 0.112(11) Uani 1 1 d G . .
C35 C 0.4147(10) 0.2330(5) 0.3906(5) 0.20(2) Uani 1 1 d G . .
C36 C 0.4398(7) 0.2184(4) 0.3701(8) 0.143(13) Uani 1 1 d G . .
C41 C 0.3148(9) 0.1696(8) 0.2803(8) 0.126(13) Uani 1 1 d G . .
C42 C 0.2837(15) 0.1560(3) 0.2955(10) 0.111(11) Uani 1 1 d G . .
C43 C 0.2498(10) 0.1660(8) 0.3129(10) 0.26(3) Uani 1 1 d G . .
C44 C 0.2469(12) 0.1896(9) 0.3151(11) 0.25(3) Uani 1 1 d G . .
C45 C 0.2779(18) 0.2032(3) 0.3000(13) 0.26(3) Uani 1 1 d G . .
C46 C 0.3119(12) 0.1932(8) 0.2825(11) 0.24(3) Uani 1 1 d G . .
C51 C 0.4271(14) 0.1608(4) 0.4106(13) 0.110(12) Uani 1 1 d G . .
C52 C 0.3879(14) 0.1728(7) 0.3926(7) 0.186(19) Uani 1 1 d G . .
C53 C 0.3698(10) 0.1885(7) 0.4170(16) 0.41(5) Uani 1 1 d G . .
C54 C 0.3909(17) 0.1924(6) 0.4594(15) 0.31(4) Uani 1 1 d G . .
C55 C 0.4301(17) 0.1804(8) 0.4775(7) 0.22(3) Uani 1 1 d G . .
C56 C 0.4482(10) 0.1647(7) 0.4531(15) 0.27(3) Uani 1 1 d G . .
C61 C 0.3100(10) 0.1084(4) 0.3689(7) 0.065(7) Uani 1 1 d G . .
C62 C 0.3314(5) 0.1220(4) 0.4028(10) 0.104(10) Uani 1 1 d G . .
C63 C 0.3068(12) 0.1310(3) 0.4312(6) 0.160(15) Uani 1 1 d G . .
C64 C 0.2606(11) 0.1264(4) 0.4259(8) 0.126(13) Uani 1 1 d G . .
C65 C 0.2391(5) 0.1127(5) 0.3921(10) 0.125(12) Uani 1 1 d G . .
C66 C 0.2638(10) 0.1037(3) 0.3636(6) 0.087(9) Uani 1 1 d G . .
C71 C 0.3055(5) 0.0868(3) 0.1632(3) 0.031(5) Uani 1 1 d G . .
C72 C 0.2651(6) 0.09887(17) 0.1511(5) 0.060(7) Uani 1 1 d G . .
C73 C 0.2296(4) 0.0898(3) 0.1208(5) 0.052(6) Uani 1 1 d G . .
C74 C 0.2344(4) 0.0687(3) 0.1025(4) 0.045(6) Uani 1 1 d G . .
C75 C 0.2748(6) 0.05659(18) 0.1145(4) 0.043(6) Uani 1 1 d G . .
C76 C 0.3103(4) 0.0656(2) 0.1449(5) 0.038(6) Uani 1 1 d G . .
C81 C 0.3965(7) 0.0172(2) 0.2868(4) 0.045(6) Uani 1 1 d G . .
C82 C 0.4432(7) 0.0160(3) 0.2896(5) 0.074(8) Uani 1 1 d G . .
C83 C 0.4654(4) -0.0049(5) 0.2975(5) 0.112(11) Uani 1 1 d G . .
C84 C 0.4409(8) -0.0245(3) 0.3024(5) 0.081(8) Uani 1 1 d G . .
C85 C 0.3943(8) -0.0232(3) 0.2996(5) 0.082(8) Uani 1 1 d G . .
C86 C 0.3721(4) -0.0023(4) 0.2918(5) 0.063(7) Uani 1 1 d G . .
C91 C 0.3673(7) 0.0218(5) 0.4332(11) 0.099(10) Uani 1 1 d G . .
C92 C 0.3800(10) 0.0276(3) 0.4762(13) 0.108(11) Uani 1 1 d G . .
C93 C 0.4109(11) 0.0141(7) 0.5040(6) 0.161(16) Uani 1 1 d G . .
C94 C 0.4290(7) -0.0052(6) 0.4887(12) 0.143(15) Uani 1 1 d G . .
C95 C 0.4163(11) -0.0111(4) 0.4456(14) 0.28(3) Uani 1 1 d G . .
C96 C 0.3854(11) 0.0024(7) 0.4179(6) 0.184(18) Uani 1 1 d G . .
C101 C 0.5824(4) 0.0354(2) 0.3448(4) 0.032(5) Uani 1 1 d G . .
C102 C 0.5893(4) 0.03832(19) 0.3889(5) 0.037(6) Uani 1 1 d G . .
C103 C 0.6196(5) 0.0243(2) 0.4161(3) 0.035(5) Uani 1 1 d G . .
C104 C 0.6429(4) 0.0073(2) 0.3991(4) 0.045(6) Uani 1 1 d G . .
C105 C 0.6359(4) 0.00435(19) 0.3550(5) 0.043(6) Uani 1 1 d G . .
C106 C 0.6057(5) 0.0184(2) 0.3278(3) 0.037(6) Uani 1 1 d G . .
C111 C 0.4594(6) 0.0713(4) 0.4396(5) 0.055(7) Uani 1 1 d G . .
C112 C 0.4445(6) 0.0936(4) 0.4427(7) 0.100(10) Uani 1 1 d G . .
C113 C 0.4476(7) 0.1036(3) 0.4827(10) 0.142(13) Uani 1 1 d G . .
C114 C 0.4655(7) 0.0913(5) 0.5196(6) 0.095(10) Uani 1 1 d G . .
C115 C 0.4804(6) 0.0691(5) 0.5165(6) 0.099(10) Uani 1 1 d G . .
C116 C 0.4773(6) 0.0591(2) 0.4765(9) 0.088(9) Uani 1 1 d G . .
C121 C 0.6004(5) 0.09472(19) 0.4341(4) 0.031(5) Uani 1 1 d G . .
C122 C 0.6468(5) 0.0917(2) 0.4369(4) 0.044(6) Uani 1 1 d G . .
C123 C 0.6720(3) 0.0790(2) 0.4704(5) 0.053(6) Uani 1 1 d G . .
C124 C 0.6509(6) 0.0693(2) 0.5009(4) 0.049(6) Uani 1 1 d G . .
C125 C 0.6045(6) 0.0723(2) 0.4980(4) 0.053(6) Uani 1 1 d G . .
C126 C 0.5793(3) 0.0850(2) 0.4646(5) 0.041(6) Uani 1 1 d G . .
C131 C 0.7036(6) 0.1487(2) 0.4250(4) 0.041(6) Uani 1 1 d G . .
C132 C 0.6817(4) 0.1476(2) 0.4593(6) 0.048(6) Uani 1 1 d G . .
C133 C 0.7057(7) 0.1414(2) 0.4997(5) 0.061(7) Uani 1 1 d G . .
C134 C 0.7517(7) 0.1361(2) 0.5058(4) 0.065(7) Uani 1 1 d G . .
C135 C 0.7736(4) 0.1371(3) 0.4715(7) 0.094(9) Uani 1 1 d G . .
C136 C 0.7496(6) 0.1434(3) 0.4311(5) 0.059(7) Uani 1 1 d G . .
C141 C 0.2092(5) -0.0131(2) 0.4180(3) 0.036(5) Uani 1 1 d G . .
C142 C 0.1875(3) -0.0183(2) 0.4513(5) 0.033(5) Uani 1 1 d G . .
C143 C 0.2129(5) -0.0223(2) 0.4922(4) 0.045(6) Uani 1 1 d G . .
C144 C 0.2601(5) -0.0210(2) 0.5000(3) 0.048(6) Uani 1 1 d G . .
C145 C 0.2818(3) -0.0157(2) 0.4667(6) 0.055(7) Uani 1 1 d G . .
C146 C 0.2564(5) -0.0118(2) 0.4258(4) 0.042(6) Uani 1 1 d G . .
C151 C 0.1580(6) 0.0566(4) 0.2885(6) 0.063(7) Uani 1 1 d G . .
C152 C 0.1979(9) 0.0441(2) 0.3010(5) 0.084(9) Uani 1 1 d G . .
C153 C 0.2371(6) 0.0508(4) 0.2877(6) 0.079(8) Uani 1 1 d G . .
C154 C 0.2365(7) 0.0699(4) 0.2619(6) 0.083(9) Uani 1 1 d G . .
C155 C 0.1967(10) 0.0824(3) 0.2494(5) 0.108(10) Uani 1 1 d G . .
C156 C 0.1574(6) 0.0758(4) 0.2627(6) 0.093(9) Uani 1 1 d G . .
C161 C 0.0540(5) 0.0393(2) 0.4372(6) 0.045(6) Uani 1 1 d G . .
C162 C 0.0550(5) 0.0404(3) 0.4810(5) 0.061(7) Uani 1 1 d G . .
C163 C 0.0395(5) 0.0597(4) 0.4985(4) 0.071(8) Uani 1 1 d G . .
C164 C 0.0229(5) 0.0781(2) 0.4724(7) 0.073(8) Uani 1 1 d G . .
C165 C 0.0219(5) 0.0771(2) 0.4286(6) 0.073(8) Uani 1 1 d G . .
C166 C 0.0375(5) 0.0577(3) 0.4111(3) 0.044(6) Uani 1 1 d G . .
C171 C 0.1810(4) -0.0010(3) 0.2202(4) 0.028(5) Uani 1 1 d G . .
C172 C 0.2202(6) -0.01424(18) 0.2267(4) 0.050(6) Uani 1 1 d G . .
C173 C 0.2585(4) -0.0063(3) 0.2134(4) 0.049(6) Uani 1 1 d G . .
C174 C 0.2577(4) 0.0148(3) 0.1934(4) 0.046(6) Uani 1 1 d G . .
C175 C 0.2185(6) 0.02801(19) 0.1869(4) 0.057(7) Uani 1 1 d G . .
C176 C 0.1801(4) 0.0201(2) 0.2002(4) 0.044(6) Uani 1 1 d G . .
C181 C 0.1961(5) -0.0773(3) 0.3376(4) 0.040(6) Uani 1 1 d G . .
C182 C 0.1937(5) -0.0996(3) 0.3522(5) 0.056(7) Uani 1 1 d G . .
C183 C 0.2250(6) -0.10720(19) 0.3877(6) 0.066(7) Uani 1 1 d G . .
C184 C 0.2589(5) -0.0926(3) 0.4087(4) 0.051(6) Uani 1 1 d G . .
C185 C 0.2613(4) -0.0704(3) 0.3941(5) 0.059(7) Uani 1 1 d G . .
C186 C 0.2299(6) -0.06275(19) 0.3586(5) 0.050(6) Uani 1 1 d G . .
C191 C 0.1784(6) -0.0548(2) 0.1216(5) 0.039(6) Uani 1 1 d G . .
C192 C 0.1511(4) -0.0540(2) 0.0808(6) 0.054(7) Uani 1 1 d G . .
C193 C 0.1675(7) -0.0442(3) 0.0473(4) 0.065(7) Uani 1 1 d G . .
C194 C 0.2112(7) -0.0353(2) 0.0546(6) 0.074(8) Uani 1 1 d G . .
C195 C 0.2386(4) -0.0361(3) 0.0954(7) 0.096(9) Uani 1 1 d G . .
C196 C 0.2222(6) -0.0459(3) 0.1289(4) 0.072(8) Uani 1 1 d G . .
C201 C 0.0725(6) -0.0044(2) 0.0884(5) 0.039(6) Uani 1 1 d G . .
C202 C 0.0466(3) 0.0070(3) 0.0535(5) 0.040(6) Uani 1 1 d G . .
C203 C 0.0669(6) 0.0229(2) 0.0312(4) 0.059(7) Uani 1 1 d G . .
C204 C 0.1131(6) 0.0274(2) 0.0437(5) 0.071(8) Uani 1 1 d G . .
C205 C 0.1390(4) 0.0160(3) 0.0785(5) 0.054(7) Uani 1 1 d G . .
C206 C 0.1187(5) 0.0001(2) 0.1009(4) 0.039(6) Uani 1 1 d G . .
C211 C -0.0979(5) -0.0679(2) 0.0662(4) 0.033(5) Uani 1 1 d G . .
C212 C -0.1443(5) -0.0721(2) 0.0590(4) 0.042(6) Uani 1 1 d G . .
C213 C -0.1660(3) -0.0828(2) 0.0213(5) 0.048(6) Uani 1 1 d G . .
C214 C -0.1413(6) -0.0891(2) -0.0091(4) 0.055(7) Uani 1 1 d G . .
C215 C -0.0949(6) -0.0848(2) -0.0019(4) 0.052(6) Uani 1 1 d G . .
C216 C -0.0732(3) -0.0742(2) 0.0357(5) 0.045(6) Uani 1 1 d G . .
C221 C -0.0868(4) -0.1308(3) 0.1556(5) 0.044(6) Uani 1 1 d G . .
C222 C -0.1055(5) -0.1498(3) 0.1713(4) 0.057(7) Uani 1 1 d G . .
C223 C -0.1366(5) -0.1634(2) 0.1439(6) 0.058(7) Uani 1 1 d G . .
C224 C -0.1491(4) -0.1578(3) 0.1007(6) 0.064(7) Uani 1 1 d G . .
C225 C -0.1304(6) -0.1388(3) 0.0849(3) 0.084(8) Uani 1 1 d G . .
C226 C -0.0993(5) -0.1253(2) 0.1123(6) 0.056(7) Uani 1 1 d G . .
C231 C 0.1032(9) -0.1480(3) 0.2142(5) 0.047(6) Uani 1 1 d G . .
C232 C 0.1282(5) -0.1678(5) 0.2125(6) 0.107(10) Uani 1 1 d G . .
C233 C 0.1068(11) -0.1890(3) 0.2102(7) 0.180(17) Uani 1 1 d G . .
C234 C 0.0605(11) -0.1903(4) 0.2096(7) 0.145(14) Uani 1 1 d G . .
C235 C 0.0356(5) -0.1704(6) 0.2113(6) 0.150(15) Uani 1 1 d G . .
C236 C 0.0569(9) -0.1493(4) 0.2136(6) 0.103(10) Uani 1 1 d G . .
C241 C 0.1686(12) -0.1521(4) 0.1150(9) 0.042(12) Uani 0.50 1 d PG . .
C242 C 0.1372(8) -0.1689(7) 0.0984(8) 0.067(14) Uani 0.50 1 d PG . .
C243 C 0.1466(10) -0.1917(5) 0.1089(9) 0.042(12) Uani 0.50 1 d PG . .
C244 C 0.1874(12) -0.1977(4) 0.1358(10) 0.075(15) Uani 0.50 1 d PG . .
C245 C 0.2188(8) -0.1809(6) 0.1524(7) 0.032(11) Uani 0.50 1 d PG . .
C246 C 0.2094(10) -0.1581(5) 0.1419(9) 0.044(12) Uani 0.50 1 d PG . .
C251 C 0.150(2) -0.1334(9) 0.0466(8) 0.13(3) Uani 0.50 1 d PG . .
C252 C 0.1119(18) -0.1218(7) 0.0253(16) 0.11(2) Uani 0.50 1 d PG . .
C253 C 0.0978(10) -0.1240(6) -0.0189(16) 0.081(17) Uani 0.50 1 d PG . .
C254 C 0.1221(15) -0.1378(7) -0.0417(8) 0.035(12) Uani 0.50 1 d PG . .
C255 C 0.1604(14) -0.1494(6) -0.0203(17) 0.17(3) Uani 0.50 1 d PG . .
C256 C 0.1746(13) -0.1472(8) 0.0238(17) 0.22(4) Uani 0.50 1 d PG . .
C261 C 0.0153(9) -0.1255(4) 0.0833(12) 0.092(9) Uani 1 1 d G . .
C262 C -0.0047(13) -0.1281(5) 0.0402(10) 0.32(4) Uani 1 1 d G . .
C263 C -0.0182(14) -0.1495(7) 0.0239(7) 0.55(8) Uani 1 1 d G . .
C264 C -0.0118(11) -0.1685(4) 0.0507(14) 0.20(2) Uani 1 1 d G . .
C265 C 0.0081(12) -0.1659(5) 0.0938(12) 0.26(3) Uani 1 1 d G . .
C266 C 0.0217(10) -0.1444(7) 0.1101(6) 0.170(17) Uani 1 1 d G . .
C271 C -0.0492(5) 0.0550(3) 0.3267(5) 0.037(6) Uani 1 1 d G . .
C272 C -0.0768(6) 0.0512(2) 0.3560(5) 0.046(6) Uani 1 1 d G . .
C273 C -0.1005(5) 0.0692(4) 0.3694(4) 0.070(7) Uani 1 1 d G . .
C274 C -0.0966(5) 0.0911(3) 0.3534(6) 0.067(7) Uani 1 1 d G . .
C275 C -0.0690(6) 0.0948(2) 0.3241(6) 0.089(9) Uani 1 1 d G . .
C276 C -0.0453(5) 0.0768(4) 0.3108(4) 0.076(8) Uani 1 1 d G . .
C281 C 0.3114(8) 0.1136(3) 0.6995(4) 0.058(7) Uani 1 1 d G . .
C282 C 0.2713(6) 0.1116(3) 0.7144(5) 0.065(7) Uani 1 1 d G . .
C283 C 0.2606(5) 0.0911(4) 0.7318(5) 0.077(8) Uani 1 1 d G . .
C284 C 0.2899(8) 0.0726(3) 0.7343(5) 0.085(9) Uani 1 1 d G . .
C285 C 0.3300(7) 0.0746(3) 0.7193(6) 0.084(9) Uani 1 1 d G . .
C286 C 0.3407(4) 0.0951(4) 0.7019(5) 0.072(8) Uani 1 1 d G . .
C291 C 0.4413(5) 0.0888(2) 0.6472(6) 0.052(6) Uani 1 1 d G . .
C292 C 0.4244(5) 0.0709(4) 0.6199(4) 0.070(7) Uani 1 1 d G . .
C293 C 0.4193(5) 0.0494(3) 0.6366(6) 0.071(8) Uani 1 1 d G . .
C294 C 0.4311(6) 0.0458(2) 0.6806(7) 0.074(8) Uani 1 1 d G . .
C295 C 0.4480(5) 0.0637(4) 0.7078(4) 0.078(8) Uani 1 1 d G . .
C296 C 0.4531(5) 0.0852(3) 0.6911(6) 0.058(7) Uani 1 1 d G . .
C301 C 0.3191(6) 0.1770(3) 0.5546(10) 0.074(8) Uani 1 1 d G . .
C302 C 0.2839(12) 0.1798(5) 0.5764(5) 0.34(4) Uani 1 1 d G . .
C303 C 0.2408(9) 0.1859(6) 0.5540(11) 0.42(5) Uani 1 1 d G . .
C304 C 0.2329(7) 0.1891(4) 0.5099(11) 0.143(14) Uani 1 1 d G . .
C305 C 0.2681(13) 0.1863(4) 0.4882(5) 0.115(11) Uani 1 1 d G . .
C306 C 0.3112(9) 0.1803(4) 0.5106(10) 0.112(11) Uani 1 1 d G . .
C311 C 0.5890(7) 0.1089(3) 0.6895(5) 0.050(6) Uani 1 1 d G . .
C312 C 0.5659(4) 0.0923(4) 0.6623(7) 0.096(9) Uani 1 1 d G . .
C313 C 0.5888(8) 0.0794(3) 0.6370(5) 0.101(10) Uani 1 1 d G . .
C314 C 0.6349(8) 0.0831(3) 0.6389(5) 0.078(8) Uani 1 1 d G . .
C315 C 0.6580(4) 0.0996(4) 0.6661(7) 0.077(8) Uani 1 1 d G . .
C316 C 0.6351(7) 0.1125(2) 0.6915(5) 0.059(7) Uani 1 1 d G . .
C321 C 0.5513(8) 0.1556(3) 0.5843(7) 0.052(7) Uani 1 1 d G . .
C322 C 0.5925(9) 0.1451(5) 0.6010(5) 0.21(2) Uani 1 1 d G . .
C323 C 0.6150(7) 0.1329(4) 0.5742(10) 0.22(2) Uani 1 1 d G . .
C324 C 0.5961(9) 0.1314(3) 0.5307(9) 0.082(9) Uani 1 1 d G . .
C325 C 0.5549(10) 0.1419(5) 0.5140(5) 0.23(2) Uani 1 1 d G . .
C326 C 0.5325(7) 0.1541(4) 0.5408(8) 0.29(3) Uani 1 1 d G . .
C331 C 0.3131(11) 0.2357(5) 0.6446(8) 0.099(11) Uani 1 1 d G . .
C332 C 0.2668(13) 0.2314(5) 0.6380(12) 0.32(4) Uani 1 1 d G . .
C333 C 0.2363(7) 0.2452(8) 0.6107(13) 0.30(4) Uani 1 1 d G . .
C334 C 0.2521(13) 0.2634(6) 0.5898(9) 0.152(16) Uani 1 1 d G . .
C335 C 0.2985(15) 0.2677(5) 0.5964(11) 0.37(5) Uani 1 1 d G . .
C336 C 0.3290(7) 0.2538(7) 0.6237(12) 0.30(3) Uani 1 1 d G . .
C341 C 0.4236(11) 0.2421(5) 0.5648(6) 0.073(8) Uani 1 1 d G . .
C342 C 0.3797(12) 0.2349(3) 0.5468(10) 0.147(14) Uani 1 1 d G . .
C343 C 0.3543(6) 0.2466(6) 0.5120(10) 0.183(19) Uani 1 1 d G . .
C344 C 0.3728(13) 0.2654(6) 0.4952(6) 0.128(13) Uani 1 1 d G . .
C345 C 0.4166(13) 0.2725(3) 0.5132(11) 0.178(17) Uani 1 1 d G . .
C346 C 0.4421(6) 0.2609(6) 0.5480(11) 0.20(2) Uani 1 1 d G . .
C351 C 0.6840(6) 0.1717(3) 0.7021(9) 0.052(7) Uani 1 1 d G . .
C352 C 0.6838(7) 0.1679(3) 0.6590(7) 0.106(10) Uani 1 1 d G . .
C353 C 0.7212(11) 0.1579(4) 0.6470(6) 0.179(17) Uani 1 1 d G . .
C354 C 0.7588(7) 0.1517(3) 0.6781(11) 0.097(10) Uani 1 1 d G . .
C355 C 0.7590(6) 0.1554(4) 0.7212(9) 0.140(13) Uani 1 1 d G . .
C356 C 0.7216(10) 0.1655(4) 0.7331(5) 0.106(10) Uani 1 1 d G . .
C361 C 0.6563(8) 0.2178(4) 0.5983(10) 0.061(7) Uani 1 1 d G . .
C362 C 0.6557(9) 0.2038(4) 0.5631(8) 0.153(14) Uani 1 1 d G . .
C363 C 0.6963(14) 0.1960(3) 0.5540(7) 0.159(16) Uani 1 1 d G . .
C364 C 0.7375(9) 0.2022(5) 0.5801(12) 0.121(12) Uani 1 1 d G . .
C365 C 0.7380(7) 0.2163(5) 0.6152(10) 0.166(16) Uani 1 1 d G . .
C366 C 0.6974(13) 0.2241(3) 0.6243(6) 0.125(12) Uani 1 1 d G . .
C371 C 0.6520(10) 0.2948(6) 0.5647(5) 0.075(8) Uani 1 1 d G . .
C372 C 0.6187(9) 0.2811(4) 0.5403(12) 0.168(16) Uani 1 1 d G . .
C373 C 0.6067(7) 0.2840(5) 0.4962(12) 0.174(17) Uani 1 1 d G . .
C374 C 0.6281(12) 0.3007(6) 0.4765(5) 0.128(12) Uani 1 1 d G . .
C375 C 0.6614(11) 0.3144(4) 0.5009(12) 0.158(15) Uani 1 1 d G . .
C376 C 0.6733(7) 0.3115(4) 0.5451(12) 0.168(16) Uani 1 1 d G . .
C381 C 0.7106(7) 0.2524(8) 0.7297(10) 0.098(10) Uani 1 1 d G . .
C382 C 0.7421(17) 0.2651(3) 0.7133(8) 0.20(2) Uani 1 1 d G . .
C383 C 0.7845(13) 0.2559(8) 0.7124(9) 0.19(2) Uani 1 1 d G . .
C384 C 0.7954(8) 0.2340(9) 0.7279(11) 0.179(18) Uani 1 1 d G . .
C385 C 0.7639(18) 0.2213(4) 0.7443(9) 0.169(17) Uani 1 1 d G . .
C386 C 0.7215(14) 0.2305(7) 0.7453(8) 0.152(15) Uani 1 1 d G . .
C391 C 0.5892(8) 0.2919(5) 0.8219(13) 0.102(11) Uani 1 1 d G . .
C392 C 0.5963(11) 0.2904(5) 0.8663(14) 0.20(2) Uani 1 1 d G . .
C393 C 0.6236(12) 0.3064(7) 0.8917(6) 0.23(2) Uani 1 1 d G . .
C394 C 0.6438(9) 0.3238(5) 0.8728(14) 0.140(14) Uani 1 1 d G . .
C395 C 0.6367(11) 0.3253(5) 0.8284(15) 0.25(3) Uani 1 1 d G . .
C396 C 0.6094(12) 0.3094(7) 0.8030(6) 0.189(19) Uani 1 1 d G . .
N1 N 0.3234(5) 0.1119(2) 0.5768(4) 0.072(6) Uani 1 1 d G . .
C11N C 0.2797(6) 0.1065(2) 0.5815(4) 0.054(6) Uani 1 1 d G . .
C12N C 0.2510(4) 0.0940(2) 0.5499(6) 0.050(6) Uani 1 1 d G . .
C13N C 0.2662(6) 0.0868(2) 0.5138(4) 0.041(6) Uani 1 1 d G . .
C14N C 0.3099(6) 0.0922(2) 0.5092(4) 0.057(7) Uani 1 1 d G . .
C15N C 0.3386(4) 0.1047(3) 0.5407(6) 0.062(7) Uani 1 1 d G . .
N2 N 0.1764(5) 0.0505(2) 0.4163(3) 0.041(5) Uani 1 1 d G . .
C21N C 0.1594(3) 0.0672(2) 0.4396(5) 0.035(5) Uani 1 1 d G . .
C22N C 0.1889(6) 0.07951(19) 0.4708(4) 0.048(6) Uani 1 1 d G . .
C23N C 0.2353(5) 0.0751(2) 0.4787(4) 0.055(7) Uani 1 1 d G . .
C24N C 0.2522(3) 0.0583(3) 0.4554(5) 0.042(6) Uani 1 1 d G . .
C25N C 0.2228(5) 0.04602(19) 0.4242(4) 0.044(6) Uani 1 1 d G . .
N3 N 0.3232(6) 0.2131(2) 0.0704(4) 0.050(5) Uani 1 1 d G . .
C31N C 0.2783(7) 0.2157(3) 0.0742(4) 0.077(8) Uani 1 1 d G . .
C32N C 0.2496(4) 0.2303(3) 0.0468(6) 0.097(9) Uani 1 1 d G . .
C33N C 0.2658(6) 0.2423(2) 0.0155(5) 0.031(5) Uani 1 1 d G . .
C34N C 0.3107(7) 0.2397(3) 0.0117(4) 0.086(9) Uani 1 1 d G . .
C35N C 0.3394(4) 0.2251(3) 0.0391(6) 0.103(10) Uani 1 1 d G . .
Cd1 Cd 0.0000 -0.04069(3) 0.2500 0.0298(6) Uani 1 2 d S . .
Cd2 Cd 0.5000 0.12625(3) 0.2500 0.0278(5) Uani 1 2 d S . .
Cd3 Cd 0.09864(5) -0.03960(2) 0.18091(4) 0.0320(4) Uani 1 1 d . . .
Cd4 Cd 0.50788(5) 0.08360(2) 0.35120(4) 0.0382(4) Uani 1 1 d . . .
Cd5 Cd 0.12068(5) -0.10407(2) 0.14198(4) 0.0388(4) Uani 1 1 d . . .
Cd6 Cd -0.01188(5) -0.08366(2) 0.15047(4) 0.0335(4) Uani 1 1 d . . .
Cd7 Cd 0.39487(5) 0.12685(2) 0.31356(5) 0.0388(4) Uani 1 1 d . . .
Cd8 Cd 0.5000 0.19851(3) 0.7500 0.0385(6) Uani 1 2 d S . .
Cd9 Cd 0.40916(5) 0.07116(2) 0.23852(4) 0.0344(4) Uani 1 1 d . . .
Cd10 Cd 0.09374(5) -0.09435(2) 0.26110(4) 0.0347(4) Uani 1 1 d . . .
Cd11 Cd 0.11856(5) -0.03777(2) 0.33610(4) 0.0343(4) Uani 1 1 d . . .
Cd12 Cd 0.61422(5) 0.12650(2) 0.34193(4) 0.0354(4) Uani 1 1 d . . .
Cd13 Cd 0.00981(5) 0.00028(2) 0.35766(4) 0.0331(4) Uani 1 1 d . . .
Cd14 Cd 0.12920(5) 0.02652(2) 0.37211(4) 0.0372(4) Uani 1 1 d . . .
Cd15 Cd 0.41605(5) 0.18280(2) 0.24156(4) 0.0412(4) Uani 1 1 d . . .
Cd16 Cd 0.07534(5) 0.01747(2) 0.25455(4) 0.0316(4) Uani 1 1 d . . .
Cd17 Cd 0.50579(5) 0.16987(3) 0.35050(4) 0.0408(4) Uani 1 1 d . . .
Cd18 Cd 0.37592(5) 0.05995(3) 0.35400(5) 0.0426(4) Uani 1 1 d . . .
Cd19 Cd 0.36956(5) 0.18987(2) 0.11707(5) 0.0437(5) Uani 1 1 d . . .
Cd20 Cd 0.57786(5) 0.20016(2) 0.65725(5) 0.0427(4) Uani 1 1 d . . .
Cd21 Cd 0.62261(6) 0.26614(3) 0.64755(5) 0.0570(5) Uani 1 1 d . . .
Cd22 Cd 0.36939(5) 0.13487(3) 0.62290(5) 0.0523(5) Uani 1 1 d . . .
Cd23 Cd 0.49741(5) 0.14441(2) 0.66980(5) 0.0392(4) Uani 1 1 d . . .
Cd24 Cd 0.39182(5) 0.15599(3) 0.73847(5) 0.0443(5) Uani 1 1 d . . .
Cd25 Cd 0.40663(6) 0.19907(3) 0.63631(5) 0.0561(5) Uani 1 1 d . . .
Cd26 Cd 0.49312(6) 0.25367(3) 0.66777(6) 0.0776(6) Uani 1 1 d . . .
Cd27 Cd 0.60831(6) 0.24147(3) 0.76518(5) 0.0686(6) Uani 1 1 d . . .
S1 S 0.5416(3) 0.28146(15) 0.6351(3) 0.143(4) Uani 1 1 d . . .
S3 S 0.32699(18) 0.14045(10) 0.68098(17) 0.0590(18) Uani 1 1 d . . .
S4 S 0.43561(19) 0.18170(10) 0.08312(17) 0.0567(18) Uani 1 1 d . . .
S5 S 0.6564(2) 0.26598(11) 0.72865(19) 0.080(2) Uani 1 1 d . . .
S6 S 0.3761(2) 0.16986(10) 0.57898(17) 0.0597(18) Uani 1 1 d . . .
S7 S 0.44506(18) 0.11624(9) 0.62285(16) 0.0449(16) Uani 1 1 d . . .
S8 S 0.47113(18) 0.20212(9) 0.30078(16) 0.0457(16) Uani 1 1 d . . .
S11 S 0.3302(2) 0.03812(13) 0.3955(2) 0.105(3) Uani 1 1 d . . .
S12 S 0.4525(2) 0.14290(11) 0.37700(18) 0.066(2) Uani 1 1 d . . .
S28 S 0.45350(16) 0.10141(8) 0.28833(14) 0.0300(14) Uani 1 1 d . . .
S29 S 0.55183(16) 0.15249(8) 0.30114(14) 0.0305(14) Uani 1 1 d . . .
S30 S 0.5578(2) 0.27183(11) 0.7895(2) 0.085(2) Uani 1 1 d . . .
S32 S 0.05035(15) -0.01410(8) 0.30051(14) 0.0278(13) Uani 1 1 d . . .
S33 S 0.04580(15) -0.06567(8) 0.21134(14) 0.0289(13) Uani 1 1 d . . .
S34 S 0.44769(16) 0.17350(8) 0.69727(15) 0.0354(14) Uani 1 1 d . . .
S35 S -0.04630(17) -0.11369(9) 0.19230(16) 0.0393(15) Uani 1 1 d . . .
S36 S 0.13270(17) -0.12148(8) 0.21841(15) 0.0385(15) Uani 1 1 d . . .
S37 S 0.3494(2) 0.21518(11) 0.67670(19) 0.069(2) Uani 1 1 d . . .
S38 S 0.36678(17) 0.04405(9) 0.27677(15) 0.0409(15) Uani 1 1 d . . .
S39 S 0.54285(17) 0.05322(9) 0.30849(15) 0.0389(15) Uani 1 1 d . . .
S40 S -0.06931(16) -0.05397(8) 0.11349(15) 0.0362(14) Uani 1 1 d . . .
S41 S 0.46013(17) 0.05869(9) 0.38983(16) 0.0458(16) Uani 1 1 d . . .
S42 S 0.54427(17) 0.22370(8) 0.71028(16) 0.0421(15) Uani 1 1 d . . .
S43 S 0.52116(18) 0.17183(9) 0.61666(16) 0.0443(15) Uani 1 1 d . . .
S44 S 0.33863(18) 0.09825(9) 0.32922(18) 0.0500(17) Uani 1 1 d . . .
S45 S 0.34937(17) 0.09995(8) 0.20346(15) 0.0397(15) Uani 1 1 d . . .
S46 S 0.15518(16) -0.06592(8) 0.29387(15) 0.0349(14) Uani 1 1 d . . .
S47 S 0.13323(16) -0.01116(8) 0.23821(15) 0.0316(14) Uani 1 1 d . . .
S48 S 0.15935(16) -0.06607(8) 0.16672(15) 0.0360(14) Uani 1 1 d . . .
S49 S 0.07380(17) 0.01386(9) 0.41724(15) 0.0434(16) Uani 1 1 d . . .
S50 S -0.01800(16) 0.03343(8) 0.30698(15) 0.0336(14) Uani 1 1 d . . .
S51 S 0.04428(16) -0.02532(9) 0.11399(15) 0.0363(14) Uani 1 1 d . . .
S52 S 0.17879(16) -0.00759(8) 0.36405(15) 0.0361(14) Uani 1 1 d . . .
S53 S 0.6041(2) 0.22814(9) 0.60817(17) 0.0535(17) Uani 1 1 d . . .
S54 S 0.55824(18) 0.12469(9) 0.72270(17) 0.0462(16) Uani 1 1 d . . .
S55 S 0.3573(2) 0.15580(10) 0.2586(2) 0.073(2) Uani 1 1 d . . .
S57 S 0.3720(2) 0.21043(9) 0.18613(18) 0.0559(18) Uani 1 1 d . . .
S58 S 0.03806(17) -0.09797(9) 0.10120(15) 0.0431(15) Uani 1 1 d . . .
S59 S 0.6764(2) 0.29005(11) 0.6192(2) 0.080(2) Uani 1 1 d . . .
S60 S 0.10732(18) 0.04973(9) 0.30427(16) 0.0433(15) Uani 1 1 d . . .
S61 S 0.56609(17) 0.11127(9) 0.39280(15) 0.0411(15) Uani 1 1 d . . .
S62 S 0.1659(3) -0.12459(12) 0.0991(3) 0.098(3) Uani 1 1 d . . .
S63 S 0.4572(2) 0.22644(10) 0.6072(2) 0.072(2) Uani 1 1 d . . .
S64 S 0.67636(16) 0.15545(8) 0.37192(15) 0.0381(15) Uani 1 1 d . . .
S65 S 0.63902(18) 0.18519(9) 0.71799(17) 0.0493(16) Uani 1 1 d . . .

loop_
_atom_site_aniso_label
_atom_site_aniso_U_11
_atom_site_aniso_U_22
_atom_site_aniso_U_33
_atom_site_aniso_U_23
_atom_site_aniso_U_13
_atom_site_aniso_U_12
C11 0.062(18) 0.06(2) 0.062(19) 0.003(17) 0.013(15) 0.001(15)
C12 0.09(2) 0.09(2) 0.09(2) 0.00(2) 0.019(18) 0.00(2)
C13 0.15(4) 0.15(4) 0.15(4) 0.00(3) 0.03(3) 0.00(3)
C14 0.15(3) 0.15(4) 0.15(4) 0.00(3) 0.03(3) 0.00(3)
C15 0.14(3) 0.15(4) 0.15(4) 0.00(3) 0.03(3) 0.01(3)
C16 0.11(3) 0.11(3) 0.11(3) 0.04(2) 0.02(2) 0.00(2)
C21 0.06(2) 0.06(2) 0.065(18) 0.000(16) 0.012(15) 0.000(17)
C22 0.09(2) 0.09(2) 0.09(2) 0.001(19) -0.005(18) 0.00(2)
C23 0.11(3) 0.11(3) 0.11(3) 0.00(2) 0.02(2) 0.00(2)
C24 0.11(3) 0.11(3) 0.11(3) 0.00(2) 0.02(2) 0.00(2)
C25 0.12(3) 0.11(3) 0.11(3) 0.00(2) 0.02(2) 0.00(3)
C26 0.07(2) 0.07(2) 0.075(19) 0.000(17) 0.014(17) -0.001(17)
C31 0.046(17) 0.045(17) 0.045(16) -0.001(13) 0.009(14) 0.000(12)
C32 0.17(4) 0.15(4) 0.16(4) 0.00(3) 0.03(3) 0.04(3)
C33 0.18(4) 0.16(4) 0.16(4) 0.00(3) 0.05(3) 0.03(3)
C34 0.11(3) 0.11(3) 0.11(3) 0.00(2) 0.02(2) 0.01(2)
C35 0.19(5) 0.21(5) 0.20(5) -0.02(4) 0.04(4) 0.04(4)
C36 0.14(4) 0.14(3) 0.14(4) 0.00(3) 0.03(3) 0.00(3)
C41 0.13(3) 0.12(3) 0.15(3) 0.00(3) 0.10(3) 0.00(3)
C42 0.11(3) 0.11(3) 0.11(3) 0.01(2) 0.03(2) 0.00(2)
C43 0.25(7) 0.24(7) 0.30(7) 0.00(6) 0.10(5) 0.00(5)
C44 0.24(7) 0.23(7) 0.30(6) 0.00(6) 0.12(5) 0.00(6)
C45 0.26(8) 0.24(6) 0.30(8) 0.00(5) 0.11(6) 0.00(6)
C46 0.23(6) 0.21(6) 0.28(6) 0.00(5) 0.08(5) 0.00(5)
C51 0.11(3) 0.11(3) 0.11(3) 0.00(2) 0.02(2) 0.00(2)
C52 0.19(5) 0.19(5) 0.19(4) -0.01(4) 0.05(4) 0.00(4)
C53 0.43(12) 0.42(13) 0.40(13) -0.04(10) 0.14(11) 0.00(9)
C54 0.29(10) 0.43(11) 0.22(7) -0.07(8) 0.08(6) 0.00(8)
C55 0.22(7) 0.22(7) 0.22(5) -0.03(4) 0.05(5) 0.00(5)
C56 0.27(7) 0.27(8) 0.28(8) 0.00(6) 0.06(6) -0.07(5)
C61 0.06(2) 0.07(2) 0.07(2) 0.001(15) 0.014(17) 0.000(16)
C62 0.10(3) 0.10(3) 0.10(3) 0.00(2) 0.02(2) 0.00(2)
C63 0.16(4) 0.16(4) 0.16(4) 0.00(3) 0.03(3) 0.00(3)
C64 0.13(4) 0.13(3) 0.13(3) 0.00(2) 0.03(3) 0.00(3)
C65 0.13(3) 0.13(3) 0.13(3) 0.03(2) 0.03(3) 0.02(3)
C66 0.09(3) 0.09(2) 0.09(2) 0.001(17) 0.02(2) 0.00(2)
C71 0.030(15) 0.031(14) 0.030(13) 0.001(11) 0.005(11) 0.000(11)
C72 0.060(19) 0.060(18) 0.060(17) 0.000(14) 0.012(15) 0.000(16)
C73 0.052(18) 0.052(18) 0.051(16) 0.001(13) 0.009(14) -0.001(14)
C74 0.045(17) 0.045(16) 0.046(15) 0.001(13) 0.010(12) -0.001(13)
C75 0.043(16) 0.043(15) 0.043(15) 0.000(12) 0.008(12) -0.001(13)
C76 0.038(15) 0.038(15) 0.037(14) 0.001(11) 0.007(12) 0.000(12)
C81 0.046(17) 0.044(17) 0.044(14) 0.001(12) 0.009(13) 0.001(14)
C82 0.07(2) 0.07(2) 0.075(19) 0.001(16) 0.016(17) 0.002(17)
C83 0.11(3) 0.11(3) 0.11(2) 0.00(2) 0.02(2) 0.00(3)
C84 0.09(2) 0.08(2) 0.080(19) 0.000(16) 0.018(19) 0.001(19)
C85 0.08(2) 0.08(2) 0.08(2) 0.000(17) 0.015(18) 0.000(18)
C86 0.063(19) 0.062(19) 0.064(17) 0.000(16) 0.012(14) 0.000(18)
C91 0.10(3) 0.10(3) 0.10(3) 0.01(2) 0.02(2) 0.00(2)
C92 0.11(3) 0.11(3) 0.11(3) 0.00(2) 0.02(2) -0.01(2)
C93 0.16(4) 0.16(4) 0.16(4) 0.00(3) 0.04(3) 0.00(3)
C94 0.14(3) 0.14(4) 0.14(4) 0.00(3) 0.03(3) 0.00(3)
C95 0.34(9) 0.21(6) 0.27(7) 0.00(6) 0.06(6) 0.06(5)
C96 0.19(5) 0.18(5) 0.18(4) 0.00(4) 0.05(4) 0.03(4)
C101 0.032(14) 0.032(14) 0.032(14) 0.000(11) 0.006(11) 0.001(11)
C102 0.037(15) 0.037(15) 0.038(14) 0.000(12) 0.007(12) 0.000(11)
C103 0.035(15) 0.035(15) 0.035(13) 0.001(12) 0.007(12) 0.000(11)
C104 0.045(16) 0.045(16) 0.046(16) 0.000(12) 0.009(13) 0.000(12)
C105 0.043(16) 0.043(15) 0.043(15) 0.000(13) 0.009(12) 0.000(12)
C106 0.037(15) 0.036(15) 0.037(13) 0.000(12) 0.007(12) 0.000(11)
C111 0.055(18) 0.055(19) 0.054(18) 0.001(15) 0.012(14) -0.001(14)
C112 0.11(3) 0.09(3) 0.09(3) 0.00(2) 0.02(2) 0.00(2)
C113 0.14(3) 0.14(3) 0.14(3) 0.00(3) 0.03(3) -0.01(3)
C114 0.09(3) 0.10(3) 0.09(2) -0.01(2) 0.021(19) 0.00(2)
C115 0.09(2) 0.13(3) 0.08(2) 0.00(2) 0.022(18) 0.00(2)
C116 0.09(2) 0.09(2) 0.09(2) 0.00(2) 0.02(2) -0.001(17)
C121 0.031(15) 0.030(13) 0.031(13) -0.001(10) 0.006(12) 0.000(11)
C122 0.044(17) 0.043(15) 0.044(15) 0.000(12) 0.007(13) 0.001(12)
C123 0.053(17) 0.052(17) 0.052(16) -0.001(13) 0.009(14) 0.000(13)
C124 0.050(18) 0.048(16) 0.048(16) -0.001(12) 0.009(14) 0.000(13)
C125 0.054(18) 0.053(17) 0.052(16) 0.000(13) 0.010(14) 0.001(14)
C126 0.042(15) 0.041(15) 0.040(14) -0.001(12) 0.007(13) 0.001(12)
C131 0.041(16) 0.041(15) 0.041(15) 0.000(11) 0.005(13) -0.001(12)
C132 0.048(16) 0.048(16) 0.047(15) 0.000(13) 0.010(14) -0.001(12)
C133 0.06(2) 0.061(18) 0.061(19) -0.001(14) 0.012(15) 0.000(15)
C134 0.07(2) 0.065(18) 0.064(18) -0.001(14) 0.013(16) 0.000(15)
C135 0.09(2) 0.09(2) 0.09(2) 0.001(19) 0.02(2) 0.000(18)
C136 0.06(2) 0.058(17) 0.058(18) 0.000(14) 0.010(15) 0.001(14)
C141 0.036(16) 0.036(14) 0.036(14) 0.000(11) 0.006(12) 0.000(11)
C142 0.034(14) 0.033(14) 0.033(13) 0.000(11) 0.007(12) 0.000(11)
C143 0.045(17) 0.045(15) 0.044(16) 0.000(12) 0.009(13) 0.000(12)
C144 0.048(18) 0.048(16) 0.048(16) -0.001(12) 0.010(14) 0.000(13)
C145 0.054(17) 0.054(16) 0.055(16) 0.000(14) 0.010(15) 0.000(13)
C146 0.041(16) 0.042(15) 0.042(15) 0.000(12) 0.008(13) 0.000(12)
C151 0.06(2) 0.06(2) 0.062(18) 0.001(15) 0.012(15) 0.000(16)
C152 0.08(2) 0.08(2) 0.08(2) 0.000(16) 0.02(2) 0.00(2)
C153 0.08(2) 0.08(2) 0.08(2) 0.000(17) 0.016(17) -0.001(17)
C154 0.08(2) 0.08(2) 0.08(2) 0.001(18) 0.016(18) -0.003(18)
C155 0.11(3) 0.11(3) 0.11(2) 0.003(19) 0.02(2) 0.00(3)
C156 0.09(3) 0.09(3) 0.09(2) 0.001(19) 0.020(19) -0.001(19)
C161 0.044(16) 0.046(17) 0.044(15) -0.002(13) 0.010(13) -0.001(12)
C162 0.061(18) 0.061(19) 0.061(19) -0.002(15) 0.013(14) -0.001(14)
C163 0.07(2) 0.08(2) 0.069(19) -0.005(18) 0.015(15) -0.002(16)
C164 0.07(2) 0.07(2) 0.07(2) -0.001(17) 0.014(17) 0.000(16)
C165 0.07(2) 0.07(2) 0.07(2) -0.001(16) 0.014(16) 0.000(15)
C166 0.043(15) 0.043(16) 0.045(15) -0.002(14) 0.009(12) 0.001(12)
C171 0.027(14) 0.028(14) 0.028(12) -0.001(11) 0.006(10) -0.001(11)
C172 0.049(17) 0.050(16) 0.051(15) 0.000(12) 0.010(14) 0.000(14)
C173 0.049(17) 0.050(17) 0.050(15) 0.000(13) 0.010(13) -0.001(13)
C174 0.046(17) 0.046(16) 0.045(15) -0.001(13) 0.009(12) -0.001(13)
C175 0.057(18) 0.057(17) 0.058(16) 0.000(13) 0.012(15) -0.001(15)
C176 0.045(16) 0.045(17) 0.044(14) 0.000(12) 0.010(12) -0.001(13)
C181 0.040(16) 0.040(16) 0.041(14) 0.001(13) 0.008(12) 0.000(13)
C182 0.056(18) 0.056(19) 0.057(17) 0.001(14) 0.010(14) 0.000(14)
C183 0.07(2) 0.066(19) 0.066(18) 0.000(16) 0.013(15) -0.001(16)
C184 0.051(17) 0.051(17) 0.051(16) 0.000(14) 0.010(13) 0.000(14)
C185 0.058(18) 0.059(19) 0.059(18) -0.001(14) 0.012(15) 0.000(14)
C186 0.049(17) 0.050(17) 0.049(16) 0.000(14) 0.009(13) 0.000(14)
C191 0.039(16) 0.039(15) 0.039(15) 0.000(12) 0.008(12) 0.000(12)
C192 0.054(17) 0.053(17) 0.054(16) 0.000(14) 0.011(15) 0.001(13)
C193 0.07(2) 0.065(19) 0.065(19) 0.000(15) 0.014(16) 0.003(15)
C194 0.08(2) 0.07(2) 0.07(2) -0.001(16) 0.018(17) 0.001(17)
C195 0.10(2) 0.10(2) 0.10(2) 0.00(2) 0.02(2) -0.009(18)
C196 0.07(2) 0.07(2) 0.071(19) -0.001(15) 0.016(16) -0.008(16)
C201 0.040(16) 0.040(15) 0.039(14) 0.001(12) 0.009(12) -0.001(12)
C202 0.040(15) 0.041(15) 0.040(14) 0.001(12) 0.010(12) 0.000(12)
C203 0.059(19) 0.059(18) 0.060(17) 0.000(14) 0.012(15) 0.001(14)
C204 0.07(2) 0.072(19) 0.07(2) 0.000(16) 0.017(16) 0.000(17)
C205 0.054(17) 0.054(17) 0.055(16) 0.001(13) 0.011(14) 0.001(14)
C206 0.039(16) 0.038(15) 0.040(14) 0.000(12) 0.009(12) 0.000(12)
C211 0.033(15) 0.033(14) 0.034(14) 0.000(11) 0.005(12) -0.001(11)
C212 0.042(17) 0.041(15) 0.042(15) 0.000(12) 0.008(13) 0.000(12)
C213 0.048(16) 0.047(16) 0.047(15) 0.000(13) 0.008(14) -0.001(12)
C214 0.056(19) 0.056(17) 0.055(16) 0.001(13) 0.011(15) 0.000(14)
C215 0.052(18) 0.052(16) 0.052(17) 0.000(13) 0.010(14) 0.000(13)
C216 0.046(16) 0.046(16) 0.045(15) 0.001(12) 0.009(14) 0.000(12)
C221 0.043(16) 0.044(16) 0.044(16) -0.001(13) 0.009(13) 0.000(12)
C222 0.057(18) 0.056(18) 0.058(17) 0.000(15) 0.013(14) 0.000(14)
C223 0.058(19) 0.057(18) 0.058(17) -0.001(15) 0.012(14) 0.000(14)
C224 0.064(19) 0.06(2) 0.064(19) 0.000(15) 0.013(15) -0.001(15)
C225 0.08(2) 0.08(2) 0.08(2) 0.000(19) 0.016(18) -0.001(17)
C226 0.056(18) 0.056(17) 0.056(17) 0.001(15) 0.011(14) 0.000(14)
C231 0.046(18) 0.047(18) 0.048(15) -0.001(12) 0.010(14) 0.000(14)
C232 0.07(2) 0.10(3) 0.15(3) 0.00(2) 0.02(2) 0.00(2)
C233 0.12(4) 0.14(4) 0.28(5) 0.00(3) 0.04(4) 0.00(3)
C234 0.15(4) 0.14(4) 0.15(3) 0.00(3) 0.03(3) -0.01(3)
C235 0.15(4) 0.15(4) 0.15(3) -0.01(3) 0.03(3) -0.04(4)
C236 0.10(3) 0.10(3) 0.10(2) 0.00(2) 0.02(2) 0.00(2)
C241 0.04(3) 0.04(3) 0.04(3) 0.00(2) 0.01(2) 0.00(3)
C242 0.07(4) 0.07(4) 0.07(4) 0.00(3) 0.01(3) 0.00(3)
C243 0.04(3) 0.04(3) 0.04(3) 0.00(2) 0.01(2) 0.00(2)
C244 0.08(4) 0.08(4) 0.08(4) 0.00(3) 0.02(3) 0.00(4)
C245 0.03(3) 0.03(3) 0.03(3) 0.00(2) 0.01(2) 0.00(2)
C246 0.04(3) 0.05(3) 0.04(3) 0.00(2) 0.01(2) 0.00(3)
C251 0.13(7) 0.13(7) 0.13(6) 0.00(5) 0.02(6) 0.00(5)
C252 0.10(6) 0.10(5) 0.11(6) 0.00(4) 0.02(4) 0.00(4)
C253 0.08(4) 0.08(4) 0.08(4) 0.00(4) 0.01(4) 0.00(3)
C254 0.03(3) 0.03(3) 0.03(3) 0.00(2) 0.01(2) 0.00(2)
C255 0.21(10) 0.17(8) 0.14(7) -0.05(7) 0.04(7) -0.02(7)
C256 0.22(10) 0.22(11) 0.22(11) 0.00(9) 0.05(9) 0.06(8)
C261 0.10(2) 0.09(2) 0.09(2) 0.00(2) 0.02(2) 0.00(2)
C262 0.55(11) 0.18(6) 0.19(6) 0.00(4) -0.01(6) -0.06(6)
C263 0.8(2) 0.32(11) 0.46(13) 0.00(10) 0.05(12) -0.13(13)
C264 0.21(5) 0.19(5) 0.17(4) 0.00(4) -0.04(4) -0.03(4)
C265 0.27(7) 0.24(7) 0.27(8) 0.00(5) 0.05(6) 0.00(5)
C266 0.18(4) 0.15(4) 0.17(4) 0.00(4) 0.01(3) 0.00(4)
C271 0.037(15) 0.037(16) 0.037(14) -0.001(12) 0.007(12) 0.000(12)
C272 0.046(16) 0.046(16) 0.046(15) 0.000(13) 0.010(13) 0.001(13)
C273 0.07(2) 0.07(2) 0.070(18) -0.001(17) 0.014(15) -0.001(17)
C274 0.07(2) 0.07(2) 0.068(19) -0.001(15) 0.013(15) 0.001(15)
C275 0.09(2) 0.09(2) 0.09(2) 0.000(18) 0.018(18) 0.001(19)
C276 0.08(2) 0.08(2) 0.076(19) 0.000(18) 0.015(15) 0.001(17)
C281 0.058(19) 0.058(19) 0.058(16) 0.000(14) 0.011(15) -0.001(16)
C282 0.06(2) 0.07(2) 0.066(18) 0.000(15) 0.014(15) -0.001(16)
C283 0.08(2) 0.08(2) 0.077(19) 0.000(18) 0.016(16) -0.001(19)
C284 0.08(2) 0.09(2) 0.08(2) -0.002(17) 0.018(19) -0.01(2)
C285 0.08(2) 0.08(2) 0.08(2) -0.001(17) 0.018(17) -0.001(18)
C286 0.07(2) 0.07(2) 0.072(19) 0.000(17) 0.015(15) -0.003(19)
C291 0.052(17) 0.052(18) 0.052(17) 0.000(15) 0.011(13) -0.001(13)
C292 0.070(19) 0.07(2) 0.070(19) 0.000(18) 0.014(15) -0.001(16)
C293 0.07(2) 0.07(2) 0.07(2) 0.000(16) 0.015(16) -0.001(16)
C294 0.07(2) 0.07(2) 0.07(2) 0.000(18) 0.015(17) 0.000(16)
C295 0.08(2) 0.08(2) 0.08(2) 0.001(19) 0.016(16) 0.000(17)
C296 0.058(17) 0.058(19) 0.059(18) 0.000(14) 0.012(14) -0.001(14)
C301 0.07(2) 0.08(2) 0.07(2) 0.003(17) 0.016(18) 0.001(16)
C302 0.16(6) 0.56(11) 0.30(7) 0.07(7) 0.07(6) 0.01(6)
C303 0.25(8) 0.68(15) 0.32(9) 0.15(9) 0.07(7) 0.10(8)
C304 0.13(3) 0.19(4) 0.11(3) 0.00(3) 0.03(3) 0.01(3)
C305 0.11(3) 0.13(3) 0.10(3) 0.00(2) 0.02(3) 0.00(3)
C306 0.11(3) 0.12(3) 0.11(3) 0.00(2) 0.02(2) 0.00(2)
C311 0.051(19) 0.050(17) 0.050(16) 0.000(13) 0.010(14) 0.000(14)
C312 0.09(2) 0.10(3) 0.10(2) -0.002(19) 0.02(2) 0.00(2)
C313 0.10(3) 0.10(3) 0.10(2) -0.002(19) 0.02(2) 0.00(2)
C314 0.08(2) 0.08(2) 0.08(2) 0.001(17) 0.017(18) 0.000(17)
C315 0.08(2) 0.08(2) 0.08(2) -0.001(16) 0.016(18) 0.001(18)
C316 0.06(2) 0.059(18) 0.060(17) 0.001(14) 0.013(15) 0.001(15)
C321 0.047(17) 0.065(18) 0.044(15) 0.000(14) 0.011(13) 0.001(14)
C322 0.23(6) 0.21(5) 0.20(5) 0.01(4) 0.05(4) 0.08(4)
C323 0.24(6) 0.22(5) 0.21(6) 0.00(4) 0.05(5) 0.07(4)
C324 0.08(2) 0.08(2) 0.08(2) -0.007(18) 0.010(18) 0.001(18)
C325 0.23(6) 0.27(7) 0.20(5) -0.01(4) 0.05(4) 0.03(5)
C326 0.30(7) 0.30(7) 0.28(8) 0.00(6) 0.06(6) 0.08(5)
C331 0.10(3) 0.11(3) 0.09(2) 0.00(2) 0.02(2) 0.00(2)
C332 0.30(9) 0.32(8) 0.32(8) 0.10(6) -0.01(7) -0.01(7)
C333 0.13(4) 0.31(8) 0.41(9) 0.14(7) -0.07(5) 0.00(5)
C334 0.15(4) 0.15(4) 0.16(3) 0.01(3) 0.03(3) 0.00(3)
C335 0.36(10) 0.36(10) 0.36(10) 0.02(7) -0.02(8) 0.12(8)
C336 0.30(8) 0.30(9) 0.29(8) 0.05(6) 0.03(6) 0.05(6)
C341 0.07(2) 0.07(2) 0.073(19) 0.001(17) 0.016(17) 0.001(17)
C342 0.15(4) 0.14(3) 0.14(4) 0.00(3) -0.01(3) 0.00(3)
C343 0.20(5) 0.13(4) 0.18(4) 0.00(3) -0.04(4) 0.00(4)
C344 0.13(4) 0.13(4) 0.13(3) 0.00(3) 0.03(3) 0.00(3)
C345 0.18(5) 0.18(4) 0.18(5) 0.00(4) 0.04(3) 0.00(4)
C346 0.20(5) 0.20(5) 0.20(5) 0.08(4) 0.04(4) 0.01(4)
C351 0.052(19) 0.052(17) 0.052(17) 0.000(14) 0.011(15) 0.000(14)
C352 0.11(3) 0.11(3) 0.11(3) 0.00(2) 0.02(2) 0.01(2)
C353 0.18(5) 0.18(4) 0.18(4) 0.01(3) 0.05(4) 0.05(3)
C354 0.10(3) 0.10(2) 0.10(2) 0.00(2) 0.02(2) 0.000(19)
C355 0.14(4) 0.14(3) 0.14(4) 0.00(3) 0.03(3) 0.00(3)
C356 0.10(3) 0.11(3) 0.11(3) 0.00(2) 0.02(3) 0.00(2)
C361 0.06(2) 0.060(19) 0.061(18) 0.001(14) 0.013(16) 0.001(15)
C362 0.15(4) 0.15(4) 0.15(4) 0.00(3) 0.03(3) 0.00(3)
C363 0.16(4) 0.16(4) 0.16(4) 0.00(3) 0.03(4) 0.03(4)
C364 0.12(3) 0.12(3) 0.13(3) 0.00(2) 0.03(3) 0.00(2)
C365 0.16(5) 0.15(4) 0.19(5) 0.00(3) 0.04(3) 0.00(3)
C366 0.11(3) 0.12(3) 0.15(3) 0.00(2) 0.03(3) 0.00(3)
C371 0.08(2) 0.08(2) 0.08(2) 0.000(18) 0.016(17) -0.001(16)
C372 0.17(4) 0.17(4) 0.17(4) 0.00(4) 0.03(3) -0.01(3)
C373 0.17(4) 0.17(4) 0.17(5) 0.01(3) 0.03(4) -0.04(3)
C374 0.13(3) 0.13(3) 0.13(3) 0.00(3) 0.01(3) 0.00(2)
C375 0.15(4) 0.15(4) 0.15(4) 0.00(3) -0.01(3) 0.00(3)
C376 0.18(4) 0.17(4) 0.16(4) 0.00(3) 0.04(4) 0.00(3)
C381 0.10(3) 0.10(3) 0.10(2) 0.00(2) 0.02(2) -0.01(2)
C382 0.19(5) 0.20(5) 0.21(5) 0.01(4) 0.04(5) 0.00(5)
C383 0.19(6) 0.19(6) 0.19(4) 0.00(4) 0.04(4) 0.00(4)
C384 0.17(4) 0.18(5) 0.18(5) 0.01(4) 0.04(3) 0.00(4)
C385 0.17(5) 0.17(4) 0.17(4) 0.04(3) 0.03(4) 0.00(4)
C386 0.15(4) 0.15(5) 0.15(3) 0.01(3) 0.03(3) 0.00(3)
C391 0.10(3) 0.10(3) 0.10(3) 0.00(2) 0.02(2) -0.01(2)
C392 0.20(5) 0.17(4) 0.20(5) 0.00(4) -0.01(4) -0.08(3)
C393 0.25(6) 0.22(6) 0.23(5) 0.00(5) 0.05(4) -0.09(4)
C394 0.14(3) 0.14(4) 0.14(4) 0.00(3) 0.03(3) -0.04(3)
C395 0.25(7) 0.24(6) 0.25(7) 0.00(5) 0.05(5) -0.05(5)
C396 0.19(5) 0.18(5) 0.19(5) -0.01(4) 0.04(4) 0.00(4)
N1 0.026(13) 0.124(19) 0.061(15) 0.015(13) -0.005(11) -0.014(12)
C11N 0.054(18) 0.054(17) 0.054(16) -0.001(13) 0.010(14) 0.000(14)
C12N 0.050(17) 0.051(16) 0.050(16) -0.002(13) 0.011(14) 0.000(13)
C13N 0.041(17) 0.042(15) 0.041(16) -0.001(12) 0.008(13) 0.000(12)
C14N 0.056(19) 0.058(17) 0.058(17) 0.000(14) 0.012(15) -0.001(14)
C15N 0.062(19) 0.063(18) 0.062(18) -0.001(15) 0.012(16) 0.000(14)
N2 0.020(12) 0.057(13) 0.047(12) 0.010(10) 0.004(10) -0.002(9)
C21N 0.036(15) 0.036(15) 0.034(13) 0.000(11) 0.008(12) -0.001(12)
C22N 0.047(17) 0.048(16) 0.048(15) 0.000(13) 0.009(13) -0.001(14)
C23N 0.055(19) 0.056(18) 0.055(17) 0.000(14) 0.011(15) 0.000(14)
C24N 0.043(16) 0.042(16) 0.042(15) -0.001(12) 0.009(13) 0.000(13)
C25N 0.044(17) 0.044(15) 0.044(15) 0.000(12) 0.008(13) -0.001(13)
N3 0.052(15) 0.050(13) 0.039(12) 0.011(10) -0.011(10) 0.004(11)
C31N 0.08(2) 0.08(2) 0.08(2) 0.003(16) 0.016(18) 0.001(17)
C32N 0.10(3) 0.10(2) 0.10(2) 0.017(19) 0.02(2) 0.00(2)
C33N 0.031(16) 0.031(15) 0.031(14) 0.000(11) 0.006(11) 0.000(11)
C34N 0.09(3) 0.09(2) 0.09(2) 0.002(17) 0.018(19) 0.003(18)
C35N 0.10(3) 0.10(3) 0.10(3) 0.00(2) 0.02(2) 0.00(2)
Cd1 0.0243(14) 0.0337(14) 0.0293(13) 0.000 0.0006(11) 0.000
Cd2 0.0246(13) 0.0284(13) 0.0263(12) 0.000 -0.0040(10) 0.000
Cd3 0.0262(10) 0.0333(10) 0.0368(9) -0.0027(8) 0.0070(8) -0.0021(8)
Cd4 0.0322(10) 0.0534(11) 0.0254(9) 0.0076(8) -0.0023(8) 0.0080(8)
Cd5 0.0392(11) 0.0357(10) 0.0417(10) -0.0026(8) 0.0086(8) -0.0001(8)
Cd6 0.0261(10) 0.0420(10) 0.0291(9) 0.0006(8) -0.0024(8) -0.0033(8)
Cd7 0.0304(10) 0.0364(10) 0.0506(10) 0.0054(8) 0.0103(8) 0.0013(8)
Cd8 0.0283(14) 0.0350(15) 0.0513(15) 0.000 0.0065(12) 0.000
Cd9 0.0383(11) 0.0337(10) 0.0267(9) 0.0028(8) -0.0038(8) -0.0069(8)
Cd10 0.0356(11) 0.0363(10) 0.0284(9) -0.0020(8) -0.0023(8) 0.0058(8)
Cd11 0.0229(10) 0.0383(10) 0.0369(10) -0.0059(8) -0.0048(8) 0.0027(8)
Cd12 0.0359(10) 0.0307(10) 0.0318(9) -0.0028(8) -0.0111(8) 0.0020(8)
Cd13 0.0235(9) 0.0442(11) 0.0309(9) -0.0038(8) 0.0039(7) -0.0023(8)
Cd14 0.0261(10) 0.0451(11) 0.0381(10) -0.0042(8) 0.0015(8) -0.0002(8)
Cd15 0.0520(12) 0.0276(10) 0.0397(10) -0.0014(8) -0.0005(9) 0.0052(8)
Cd16 0.0291(10) 0.0332(10) 0.0304(9) -0.0002(8) 0.0011(8) -0.0017(8)
Cd17 0.0315(10) 0.0489(11) 0.0392(10) -0.0129(9) 0.0009(8) -0.0072(8)
Cd18 0.0379(11) 0.0435(11) 0.0462(10) 0.0039(9) 0.0082(9) 0.0023(8)
Cd19 0.0361(11) 0.0341(11) 0.0517(11) 0.0124(8) -0.0123(9) 0.0007(8)
Cd20 0.0470(11) 0.0324(10) 0.0504(10) 0.0041(8) 0.0143(9) -0.0006(8)
Cd21 0.0603(13) 0.0399(11) 0.0769(13) -0.0009(10) 0.0284(10) -0.0066(9)
Cd22 0.0379(11) 0.0636(13) 0.0498(11) 0.0007(9) -0.0041(9) -0.0106(9)
Cd23 0.0326(10) 0.0332(10) 0.0512(10) -0.0049(8) 0.0070(8) -0.0033(8)
Cd24 0.0373(11) 0.0531(12) 0.0411(10) 0.0006(9) 0.0044(8) -0.0092(9)
Cd25 0.0608(13) 0.0509(12) 0.0578(11) 0.0139(9) 0.0149(10) 0.0180(10)
Cd26 0.0616(14) 0.0458(12) 0.1352(18) 0.0372(12) 0.0427(13) 0.0206(10)
Cd27 0.0650(14) 0.0817(15) 0.0622(12) -0.0152(11) 0.0201(10) -0.0403(11)
S1 0.109(7) 0.126(8) 0.196(10) 0.041(7) 0.036(7) 0.003(6)
S3 0.039(4) 0.085(5) 0.048(4) -0.001(4) -0.004(3) -0.015(3)
S4 0.042(4) 0.077(5) 0.045(4) 0.028(3) -0.004(3) 0.005(3)
S5 0.092(6) 0.080(5) 0.075(5) -0.021(4) 0.032(4) -0.052(4)
S6 0.059(5) 0.073(5) 0.047(4) 0.013(3) 0.010(3) 0.012(4)
S7 0.051(4) 0.038(4) 0.043(4) -0.004(3) 0.003(3) -0.011(3)
S8 0.051(4) 0.043(4) 0.042(3) -0.010(3) 0.009(3) -0.012(3)
S11 0.062(5) 0.145(7) 0.121(6) 0.074(6) 0.049(5) 0.029(5)
S12 0.071(5) 0.075(5) 0.044(4) 0.012(4) -0.003(4) -0.025(4)
S28 0.026(3) 0.030(3) 0.030(3) 0.000(3) -0.004(3) 0.003(3)
S29 0.031(3) 0.023(3) 0.031(3) -0.004(3) -0.010(3) -0.001(3)
S30 0.081(5) 0.060(5) 0.114(6) -0.020(4) 0.023(5) -0.036(4)
S32 0.018(3) 0.034(3) 0.030(3) -0.003(3) 0.001(2) 0.000(3)
S33 0.023(3) 0.034(3) 0.029(3) 0.001(3) 0.002(3) -0.002(3)
S34 0.030(3) 0.030(3) 0.045(3) 0.002(3) 0.007(3) 0.003(3)
S35 0.031(4) 0.047(4) 0.040(3) 0.004(3) 0.007(3) -0.004(3)
S36 0.041(4) 0.037(4) 0.036(3) -0.006(3) 0.005(3) 0.006(3)
S37 0.065(5) 0.079(5) 0.064(4) 0.024(4) 0.016(4) 0.030(4)
S38 0.041(4) 0.039(4) 0.039(3) 0.008(3) 0.001(3) -0.006(3)
S39 0.038(4) 0.047(4) 0.027(3) 0.004(3) -0.003(3) 0.011(3)
S40 0.029(3) 0.042(4) 0.034(3) 0.000(3) -0.002(3) -0.003(3)
S41 0.039(4) 0.055(4) 0.040(4) 0.011(3) 0.002(3) 0.002(3)
S42 0.040(4) 0.036(4) 0.053(4) 0.003(3) 0.015(3) -0.004(3)
S43 0.043(4) 0.032(4) 0.054(4) 0.001(3) 0.001(3) 0.000(3)
S44 0.041(4) 0.042(4) 0.071(4) 0.006(3) 0.022(3) 0.004(3)
S45 0.045(4) 0.034(4) 0.035(3) 0.009(3) -0.004(3) -0.008(3)
S46 0.033(4) 0.039(4) 0.029(3) 0.001(3) -0.003(3) 0.003(3)
S47 0.028(3) 0.033(3) 0.034(3) -0.002(3) 0.008(3) 0.000(3)
S48 0.028(3) 0.041(4) 0.040(3) -0.004(3) 0.007(3) 0.002(3)
S49 0.031(4) 0.058(4) 0.036(3) 0.000(3) -0.005(3) -0.006(3)
S50 0.025(3) 0.043(4) 0.033(3) -0.002(3) 0.005(3) 0.000(3)
S51 0.025(3) 0.046(4) 0.038(3) 0.002(3) 0.007(3) -0.003(3)
S52 0.022(3) 0.045(4) 0.037(3) 0.001(3) -0.002(3) 0.000(3)
S53 0.063(5) 0.041(4) 0.056(4) 0.006(3) 0.012(3) -0.009(3)
S54 0.041(4) 0.042(4) 0.054(4) 0.004(3) 0.007(3) -0.001(3)
S55 0.054(5) 0.052(5) 0.111(6) 0.027(4) 0.013(4) 0.009(4)
S57 0.070(5) 0.022(4) 0.065(4) -0.001(3) -0.011(3) 0.008(3)
S58 0.042(4) 0.049(4) 0.037(3) -0.009(3) 0.007(3) -0.005(3)
S59 0.088(6) 0.078(5) 0.078(5) 0.000(4) 0.026(4) -0.036(4)
S60 0.046(4) 0.040(4) 0.040(3) -0.004(3) 0.001(3) -0.008(3)
S61 0.045(4) 0.045(4) 0.028(3) 0.003(3) -0.005(3) 0.011(3)
S62 0.111(7) 0.071(6) 0.141(7) -0.035(5) 0.094(6) -0.013(5)
S63 0.072(5) 0.065(5) 0.087(5) 0.033(4) 0.037(4) 0.037(4)
S64 0.030(4) 0.041(4) 0.036(3) 0.000(3) -0.009(3) 0.006(3)
S65 0.035(4) 0.058(4) 0.055(4) 0.003(3) 0.011(3) 0.003(3)

loop_
_geom_bond_atom_site_label_1
_geom_bond_atom_site_label_2
_geom_bond_distance
_geom_bond_site_symmetry_2
_geom_bond_publ_flag
C11 C12 1.3900 . ?
C11 C16 1.3900 . ?
C11 S4 1.728(15) . ?
C12 C13 1.3900 . ?
C13 C14 1.3900 . ?
C14 C15 1.3900 . ?
C15 C16 1.3900 . ?
C21 C22 1.3900 . ?
C21 C26 1.3900 . ?
C21 S57 1.739(14) . ?
C22 C23 1.3900 . ?
C23 C24 1.3900 . ?
C24 C25 1.3900 . ?
C25 C26 1.3900 . ?
C31 C32 1.3900 . ?
C31 C36 1.3900 . ?
C31 S8 1.790(14) . ?
C32 C33 1.3900 . ?
C33 C34 1.3900 . ?
C34 C35 1.3900 . ?
C35 C36 1.3900 . ?
C41 C42 1.3900 . ?
C41 C46 1.3900 . ?
C41 S55 1.770(19) . ?
C42 C43 1.3900 . ?
C43 C44 1.3900 . ?
C44 C45 1.3900 . ?
C45 C46 1.3900 . ?
C51 C52 1.3900 . ?
C51 C56 1.3900 . ?
C51 S12 1.78(2) . ?
C52 C53 1.3900 . ?
C53 C54 1.3900 . ?
C54 C55 1.3900 . ?
C55 C56 1.3900 . ?
C61 C62 1.3900 . ?
C61 C66 1.3900 . ?
C61 S44 1.776(14) . ?
C62 C63 1.3900 . ?
C63 C64 1.3900 . ?
C64 C65 1.3900 . ?
C65 C66 1.3900 . ?
C71 C72 1.3900 . ?
C71 C76 1.3900 . ?
C71 S45 1.813(11) . ?
C72 C73 1.3900 . ?
C73 C74 1.3900 . ?
C74 C75 1.3900 . ?
C75 C76 1.3900 . ?
C81 C82 1.3900 . ?
C81 C86 1.3900 . ?
C81 S38 1.805(12) . ?
C82 C83 1.3900 . ?
C83 C84 1.3900 . ?
C84 C85 1.3900 . ?
C85 C86 1.3900 . ?
C91 C92 1.3900 . ?
C91 C96 1.3900 . ?
C91 S11 1.748(17) . ?
C92 C93 1.3900 . ?
C93 C94 1.3900 . ?
C94 C95 1.3900 . ?
C95 C96 1.3900 . ?
C101 C102 1.3900 . ?
C101 C106 1.3900 . ?
C101 S39 1.810(10) . ?
C102 C103 1.3900 . ?
C103 C104 1.3900 . ?
C104 C105 1.3900 . ?
C105 C106 1.3900 . ?
C111 C116 1.3900 . ?
C111 C112 1.3900 . ?
C111 S41 1.756(13) . ?
C112 C113 1.3900 . ?
C113 C114 1.3900 . ?
C114 C115 1.3900 . ?
C115 C116 1.3900 . ?
C121 C122 1.3900 . ?
C121 C126 1.3900 . ?
C121 S61 1.782(11) . ?
C122 C123 1.3900 . ?
C123 C124 1.3900 . ?
C124 C125 1.3900 . ?
C125 C126 1.3900 . ?
C131 C132 1.3900 . ?
C131 C136 1.3900 . ?
C131 S64 1.767(11) . ?
C132 C133 1.3900 . ?
C133 C134 1.3900 . ?
C134 C135 1.3900 . ?
C135 C136 1.3900 . ?
C141 C142 1.3900 . ?
C141 C146 1.3900 . ?
C141 S52 1.804(10) . ?
C142 C143 1.3900 . ?
C143 C144 1.3900 . ?
C144 C145 1.3900 . ?
C145 C146 1.3900 . ?
C151 C152 1.3900 . ?
C151 C156 1.3900 . ?
C151 S60 1.749(13) . ?
C152 C153 1.3900 . ?
C153 C154 1.3900 . ?
C154 C155 1.3900 . ?
C155 C156 1.3900 . ?
C161 C162 1.3900 . ?
C161 C166 1.3900 . ?
C161 S49 1.775(12) . ?
C162 C163 1.3900 . ?
C163 C164 1.3900 . ?
C164 C165 1.3900 . ?
C165 C166 1.3900 . ?
C171 C172 1.3899 . ?
C171 C176 1.3901 . ?
C171 S47 1.757(11) . ?
C172 C173 1.3900 . ?
C173 C174 1.3901 . ?
C174 C175 1.3900 . ?
C175 C176 1.3900 . ?
C181 C182 1.3900 . ?
C181 C186 1.3900 . ?
C181 S46 1.789(11) . ?
C182 C183 1.3900 . ?
C183 C184 1.3900 . ?
C184 C185 1.3900 . ?
C185 C186 1.3900 . ?
C191 C192 1.3900 . ?
C191 C196 1.3900 . ?
C191 S48 1.782(12) . ?
C192 C193 1.3900 . ?
C193 C194 1.3900 . ?
C194 C195 1.3900 . ?
C195 C196 1.3900 . ?
C201 C202 1.3900 . ?
C201 C206 1.3900 . ?
C201 S51 1.782(11) . ?
C202 C203 1.3900 . ?
C203 C204 1.3900 . ?
C204 C205 1.3900 . ?
C205 C206 1.3900 . ?
C211 C212 1.3900 . ?
C211 C216 1.3900 . ?
C211 S40 1.773(11) . ?
C212 C213 1.3900 . ?
C213 C214 1.3900 . ?
C214 C215 1.3900 . ?
C215 C216 1.3900 . ?
C221 C222 1.3900 . ?
C221 C226 1.3900 . ?
C221 S35 1.809(12) . ?
C222 C223 1.3900 . ?
C223 C224 1.3900 . ?
C224 C225 1.3900 . ?
C225 C226 1.3900 . ?
C231 C232 1.3900 . ?
C231 C236 1.3900 . ?
C231 S36 1.781(14) . ?
C232 C233 1.3900 . ?
C233 C234 1.3900 . ?
C234 C235 1.3900 . ?
C235 C236 1.3900 . ?
C241 C242 1.3900 . ?
C241 C246 1.3900 . ?
C241 S62 1.69(2) . ?
C242 C243 1.3900 . ?
C243 C244 1.3900 . ?
C244 C245 1.3900 . ?
C245 C246 1.3900 . ?
C251 C252 1.3900 . ?
C251 C256 1.3900 . ?
C251 S62 1.72(3) . ?
C252 C253 1.3900 . ?
C253 C254 1.3900 . ?
C254 C255 1.3900 . ?
C255 C256 1.3900 . ?
C261 C262 1.3900 . ?
C261 C266 1.3900 . ?
C261 S58 1.801(17) . ?
C262 C263 1.3900 . ?
C263 C264 1.3900 . ?
C264 C265 1.3900 . ?
C265 C266 1.3900 . ?
C271 C272 1.3900 . ?
C271 C276 1.3900 . ?
C271 S50 1.766(11) . ?
C272 C273 1.3900 . ?
C273 C274 1.3900 . ?
C274 C275 1.3900 . ?
C275 C276 1.3900 . ?
C281 C282 1.3900 . ?
C281 C286 1.3900 . ?
C281 S3 1.776(13) . ?
C282 C283 1.3900 . ?
C283 C284 1.3900 . ?
C284 C285 1.3900 . ?
C285 C286 1.3900 . ?
C291 C292 1.3900 . ?
C291 C296 1.3900 . ?
C291 S7 1.798(12) . ?
C292 C293 1.3900 . ?
C293 C294 1.3900 . ?
C294 C295 1.3900 . ?
C295 C296 1.3900 . ?
C301 C302 1.3900 . ?
C301 C306 1.3900 . ?
C301 S6 1.779(16) . ?
C302 C303 1.3900 . ?
C303 C304 1.3900 . ?
C304 C305 1.3900 . ?
C305 C306 1.3900 . ?
C311 C312 1.3900 . ?
C311 C316 1.3900 . ?
C311 S54 1.799(13) . ?
C312 C313 1.3900 . ?
C313 C314 1.3900 . ?
C314 C315 1.3900 . ?
C315 C316 1.3900 . ?
C321 C322 1.3900 . ?
C321 C326 1.3900 . ?
C321 S43 1.781(15) . ?
C322 C323 1.3900 . ?
C323 C324 1.3900 . ?
C324 C325 1.3900 . ?
C325 C326 1.3900 . ?
C331 C332 1.3900 . ?
C331 C336 1.3900 . ?
C331 S37 1.793(18) . ?
C332 C333 1.3900 . ?
C333 C334 1.3900 . ?
C334 C335 1.3900 . ?
C335 C336 1.3900 . ?
C341 C342 1.3900 . ?
C341 C346 1.3900 . ?
C341 S63 1.767(16) . ?
C342 C343 1.3900 . ?
C343 C344 1.3900 . ?
C344 C345 1.3900 . ?
C345 C346 1.3900 . ?
C351 C352 1.3900 . ?
C351 C356 1.3900 . ?
C351 S65 1.733(14) . ?
C352 C353 1.3900 . ?
C353 C354 1.3900 . ?
C354 C355 1.3900 . ?
C355 C356 1.3900 . ?
C361 C362 1.3900 . ?
C361 C366 1.3900 . ?
C361 S53 1.769(15) . ?
C362 C363 1.3900 . ?
C363 C364 1.3900 . ?
C364 C365 1.3900 . ?
C365 C366 1.3900 . ?
C371 C372 1.3900 . ?
C371 C376 1.3900 . ?
C371 S59 1.763(16) . ?
C372 C373 1.3900 . ?
C373 C374 1.3900 . ?
C374 C375 1.3900 . ?
C375 C376 1.3900 . ?
C381 C382 1.3900 . ?
C381 C386 1.3900 . ?
C381 S5 1.808(18) . ?
C382 C383 1.3900 . ?
C383 C384 1.3900 . ?
C384 C385 1.3900 . ?
C385 C386 1.3900 . ?
C391 C392 1.3900 . ?
C391 C396 1.3900 . ?
C391 S30 1.715(17) . ?
C392 C393 1.3900 . ?
C393 C394 1.3900 . ?
C394 C395 1.3900 . ?
C395 C396 1.3900 . ?
N1 C11N 1.3900 . ?
N1 C15N 1.3900 . ?
N1 Cd22 2.247(10) . ?
C11N C12N 1.3900 . ?
C12N C13N 1.3900 . ?
C13N C14N 1.3900 . ?
C13N C23N 1.469(13) . ?
C14N C15N 1.3900 . ?
N2 C21N 1.3900 . ?
N2 C25N 1.3900 . ?
N2 Cd14 2.267(10) . ?
C21N C22N 1.3900 . ?
C22N C23N 1.3900 . ?
C23N C24N 1.3900 . ?
C24N C25N 1.3900 . ?
N3 C31N 1.3900 . ?
N3 C35N 1.3900 . ?
N3 Cd19 2.270(10) . ?
C31N C32N 1.3900 . ?
C32N C33N 1.3900 . ?
C33N C34N 1.3900 . ?
C33N C33N 1.519(19) 7 ?
C34N C35N 1.3900 . ?
Cd1 S33 2.503(5) 2 ?
Cd1 S33 2.503(5) . ?
Cd1 S32 2.511(5) . ?
Cd1 S32 2.512(5) 2 ?
Cd2 S28 2.506(5) 2_655 ?
Cd2 S28 2.506(5) . ?
Cd2 S29 2.531(5) . ?
Cd2 S29 2.531(5) 2_655 ?
Cd3 S48 2.507(5) . ?
Cd3 S47 2.533(5) . ?
Cd3 S33 2.538(5) . ?
Cd3 S51 2.547(5) . ?
Cd4 S28 2.536(5) . ?
Cd4 S41 2.539(5) . ?
Cd4 S61 2.548(5) . ?
Cd4 S39 2.594(5) . ?
Cd5 S62 2.437(6) . ?
Cd5 S48 2.561(5) . ?
Cd5 S58 2.580(5) . ?
Cd5 S36 2.598(5) . ?
Cd6 S58 2.531(5) . ?
Cd6 S33 2.549(5) . ?
Cd6 S35 2.554(5) . ?
Cd6 S40 2.561(5) . ?
Cd7 S44 2.504(5) . ?
Cd7 S55 2.531(6) . ?
Cd7 S12 2.556(6) . ?
Cd7 S28 2.563(5) . ?
Cd8 S42 2.501(5) . ?
Cd8 S42 2.501(5) 2_656 ?
Cd8 S34 2.522(5) . ?
Cd8 S34 2.522(5) 2_656 ?
Cd9 S38 2.507(5) . ?
Cd9 S39 2.517(5) 2_655 ?
Cd9 S45 2.549(5) . ?
Cd9 S28 2.563(5) . ?
Cd10 S35 2.532(5) 2 ?
Cd10 S36 2.533(5) . ?
Cd10 S33 2.545(5) . ?
Cd10 S46 2.546(5) . ?
Cd11 S46 2.523(5) . ?
Cd11 S32 2.541(5) . ?
Cd11 S52 2.557(5) . ?
Cd11 S40 2.582(5) 2 ?
Cd12 S45 2.525(5) 2_655 ?
Cd12 S61 2.549(5) . ?
Cd12 S29 2.554(5) . ?
Cd12 S64 2.559(5) . ?
Cd13 S51 2.515(5) 2 ?
Cd13 S49 2.537(5) . ?
Cd13 S32 2.538(5) . ?
Cd13 S50 2.555(5) . ?
Cd14 S60 2.525(5) . ?
Cd14 S49 2.528(5) . ?
Cd14 S52 2.539(5) . ?
Cd15 S8 2.510(5) . ?
Cd15 S55 2.514(6) . ?
Cd15 S29 2.547(5) 2_655 ?
Cd15 S57 2.557(5) . ?
Cd16 S50 2.510(5) 2 ?
Cd16 S60 2.527(5) . ?
Cd16 S47 2.549(5) . ?
Cd16 S32 2.568(5) . ?
Cd17 S29 2.517(5) . ?
Cd17 S12 2.518(6) . ?
Cd17 S8 2.548(5) . ?
Cd17 S4 2.554(5) 2_655 ?
Cd18 S11 2.457(7) . ?
Cd18 S41 2.555(5) . ?
Cd18 S44 2.561(5) . ?
Cd18 S38 2.595(5) . ?
Cd19 S4 2.498(6) . ?
Cd19 S57 2.499(6) . ?
Cd19 S64 2.510(5) 2_655 ?
Cd20 S53 2.505(5) . ?
Cd20 S43 2.535(5) . ?
Cd20 S65 2.536(5) . ?
Cd20 S42 2.548(5) . ?
Cd21 S59 2.451(6) . ?
Cd21 S1 2.550(9) . ?
Cd21 S53 2.561(6) . ?
Cd21 S5 2.576(6) . ?
Cd22 S3 2.479(6) . ?
Cd22 S6 2.515(6) . ?
Cd22 S7 2.525(6) . ?
Cd23 S54 2.501(5) . ?
Cd23 S34 2.540(5) . ?
Cd23 S43 2.543(5) . ?
Cd23 S7 2.544(5) . ?
Cd24 S65 2.501(6) 2_656 ?
Cd24 S54 2.527(5) 2_656 ?
Cd24 S3 2.552(5) . ?
Cd24 S34 2.553(5) . ?
Cd25 S63 2.518(6) . ?
Cd25 S6 2.534(6) . ?
Cd25 S37 2.537(6) . ?
Cd25 S34 2.561(5) . ?
Cd26 S30 2.490(7) 2_656 ?
Cd26 S42 2.535(5) . ?
Cd26 S1 2.548(9) . ?
Cd26 S63 2.567(7) . ?
Cd27 S5 2.491(6) . ?
Cd27 S37 2.541(7) 2_656 ?
Cd27 S42 2.543(5) . ?
Cd27 S30 2.562(7) . ?
S4 Cd17 2.555(5) 2_655 ?
S29 Cd15 2.547(5) 2_655 ?
S30 Cd26 2.490(7) 2_656 ?
S35 Cd10 2.532(5) 2 ?
S37 Cd27 2.541(7) 2_656 ?
S39 Cd9 2.517(5) 2_655 ?
S40 Cd11 2.582(5) 2 ?
S45 Cd12 2.525(5) 2_655 ?
S50 Cd16 2.510(5) 2 ?
S51 Cd13 2.515(5) 2 ?
S54 Cd24 2.527(5) 2_656 ?
S64 Cd19 2.511(5) 2_655 ?
S65 Cd24 2.501(6) 2_656 ?
